data_4083150
loop_
_publ_author_name
'Bailey, Wilson D.'
'Kaminsky, Werner'
'Kemp, Richard A.'
'Goldberg, Karen I.'

_publ_section_title
;
 Synthesis and Characterization of Anionic, Neutral, and Cationic PNP
 Pincer PdIIand PtIIHydrides
;
_journal_issue 10
_journal_name_full Organometallics
_journal_page_first 2503
_journal_paper_doi 10.1021/om500054f
_journal_volume 33
_journal_year 2014
_chemical_formula_moiety '3(C23 H43.90 Cl0.11 N P2 Pt), 3(C F3 O3 S)'
_chemical_formula_sum 'C72 H131.7 Cl0.33 F9 N3 O9 P6 Pt3 S3'
_chemical_formula_weight 2233.48
_chemical_name_common wdb_2_56
_chemical_name_systematic
;
 wdb_2_56
;
_space_group_IT_number 2
_symmetry_cell_setting triclinic
_symmetry_Int_Tables_number 2
_symmetry_space_group_name_Hall '-P 1'
_symmetry_space_group_name_H-M 'P -1'
_atom_sites_solution_hydrogens geom
_atom_sites_solution_primary direct
_atom_sites_solution_secondary difmap
_audit_conform_dict_location ftp://ftp.iucr.org/pub/cif_core.dic
_audit_conform_dict_name cif_core.dic
_audit_conform_dict_version 2.4
_audit_creation_date 2013-09-17T12:25:11-00:00
_audit_creation_method 'WinGX routine CIF_UPDATE'
_cell_angle_alpha 106.715(7)
_cell_angle_beta 92.145(7)
_cell_angle_gamma 96.467(7)
_cell_formula_units_Z 2
_cell_length_a 15.062(2)
_cell_length_b 15.441(2)
_cell_length_c 19.890(3)
_cell_measurement_reflns_used 581
_cell_measurement_temperature 100(2)
_cell_measurement_theta_max 20
_cell_measurement_theta_min 3
_cell_volume 4390.4(11)
_computing_cell_refinement 'SAINT (Bruker, 2007)'
_computing_data_collection 'APEX2 (Bruker, 2007)'
_computing_data_reduction 'SAINT (Bruker, 2007)'
_computing_molecular_graphics 'ORTEP-3 for Windows (Farrugia, 1997)'
_computing_publication_material 'SHELXL-97 (Sheldrick, 1997)'
_computing_structure_refinement 'SHELXL-97 (Sheldrick, 2008)'
_computing_structure_solution 'SHELXS97 (Sheldrick, 1997)'
_diffrn_ambient_temperature 100(2)
_diffrn_measured_fraction_theta_full 0.989
_diffrn_measured_fraction_theta_max 0.989
_diffrn_measurement_device_type 'Bruker APEXII CCD area-detector'
_diffrn_measurement_method '\f and \w scans'
_diffrn_radiation_monochromator graphite
_diffrn_radiation_type MoK\a
_diffrn_radiation_wavelength 0.71073
_diffrn_reflns_av_R_equivalents 0.0956
_diffrn_reflns_av_unetI/netI 0.0235
_diffrn_reflns_limit_h_max 20
_diffrn_reflns_limit_h_min -20
_diffrn_reflns_limit_k_max 19
_diffrn_reflns_limit_k_min -20
_diffrn_reflns_limit_l_max 26
_diffrn_reflns_limit_l_min 0
_diffrn_reflns_number 21855
_diffrn_reflns_theta_full 28.42
_diffrn_reflns_theta_max 28.42
_diffrn_reflns_theta_min 1.82
_diffrn_source 'fine-focus sealed tube'
_exptl_absorpt_coefficient_mu 5.029
_exptl_absorpt_correction_T_max 0.6891
_exptl_absorpt_correction_T_min 0.4328
_exptl_absorpt_correction_type multi-scan
_exptl_absorpt_process_details '(SADABS; Bruker, 2007)'
_exptl_crystal_colour colorless
_exptl_crystal_density_diffrn 1.689
_exptl_crystal_density_method 'not measured'
_exptl_crystal_description chard
_exptl_crystal_F_000 2231
_exptl_crystal_size_max 0.2
_exptl_crystal_size_mid 0.15
_exptl_crystal_size_min 0.08
_refine_diff_density_max 4.462
_refine_diff_density_min -2.199
_refine_diff_density_rms 0.137
_refine_ls_extinction_method none
_refine_ls_goodness_of_fit_ref 0.956
_refine_ls_hydrogen_treatment constr
_refine_ls_matrix_type full
_refine_ls_number_parameters 1116
_refine_ls_number_reflns 21855
_refine_ls_number_restraints 176
_refine_ls_restrained_S_all 0.962
_refine_ls_R_factor_all 0.0421
_refine_ls_R_factor_gt 0.036
_refine_ls_shift/su_max 0.002
_refine_ls_shift/su_mean 0.001
_refine_ls_structure_factor_coef Fsqd
_refine_ls_weighting_details 'calc w=1/[\s^2^(Fo^2^)+(0.0265P)^2^+35.0000P] where P=(Fo^2^+2Fc^2^)/3'
_refine_ls_weighting_scheme calc
_refine_ls_wR_factor_gt 0.0801
_refine_ls_wR_factor_ref 0.0825
_reflns_number_gt 19566
_reflns_number_total 21855
_reflns_threshold_expression >2\s(I)
_cod_data_source_file om500054f_si_002.cif
_cod_data_source_block '[(PNP)PtH]OTf_compound_5'
_cod_depositor_comments 'Adding full bibliography for 4083148--4083151.cif.'
_cod_original_cell_volume 4390.5(12)
_cod_original_formula_sum 'C72 H131.70 Cl0.33 F9 N3 O9 P6 Pt3 S3'
_cod_database_code 4083150

loop_
_symmetry_equiv_pos_as_xyz
'x, y, z'
'-x, -y, -z'

loop_
_atom_site_label
_atom_site_type_symbol
_atom_site_fract_x
_atom_site_fract_y
_atom_site_fract_z
_atom_site_U_iso_or_equiv
_atom_site_adp_type
_atom_site_occupancy
_atom_site_symmetry_multiplicity
_atom_site_calc_flag
_atom_site_refinement_flags
_atom_site_disorder_assembly
_atom_site_disorder_group
Pt1 Pt 0.159932(18) 0.18956(3) -0.03135(2) 0.01500(8) Uani 0.927(2) 1 d PD A 1
H1P H 0.0939 0.11 -0.0273 0.023 Uiso 0.927(2) 1 d PR A 1
P1 P 0.28752(8) 0.12705(9) -0.02072(8) 0.0209(3) Uani 0.927(2) 1 d PD A 1
P2 P 0.04795(8) 0.26301(8) -0.05936(8) 0.0144(3) Uani 0.927(2) 1 d PD A 1
N1 N 0.2454(2) 0.2952(2) -0.05003(19) 0.0156(7) Uani 0.927(2) 1 d PD A 1
C1 C 0.3728(3) 0.2230(3) -0.0208(3) 0.0259(10) Uani 0.927(2) 1 d PD A 1
H1A H 0.3982 0.2535 0.0281 0.031 Uiso 0.927(2) 1 calc PR A 1
H1B H 0.4221 0.1988 -0.049 0.031 Uiso 0.927(2) 1 calc PR A 1
C2 C 0.3356(3) 0.2918(3) -0.0501(2) 0.0192(9) Uani 0.927(2) 1 d PD A 1
C3 C 0.3912(3) 0.3529(3) -0.0725(2) 0.0198(9) Uani 0.927(2) 1 d PD A 1
H3 H 0.4535 0.3483 -0.0743 0.024 Uiso 0.927(2) 1 calc PR A 1
C4 C 0.3557(3) 0.4212(3) -0.0927(3) 0.0229(10) Uani 0.927(2) 1 d PD A 1
H4 H 0.3936 0.4644 -0.1077 0.027 Uiso 0.927(2) 1 calc PR A 1
C5 C 0.2647(3) 0.4262(3) -0.0908(3) 0.0197(9) Uani 0.927(2) 1 d PD A 1
H5 H 0.2397 0.4731 -0.1043 0.024 Uiso 0.927(2) 1 calc PR A 1
C6 C 0.2105(3) 0.3627(3) -0.0693(2) 0.0158(8) Uani 0.927(2) 1 d PD A 1
C7 C 0.1119(3) 0.3702(3) -0.0614(3) 0.0182(9) Uani 0.927(2) 1 d PD A 1
H7A H 0.0871 0.3888 -0.1011 0.022 Uiso 0.927(2) 1 calc PR A 1
H7B H 0.105 0.4183 -0.0173 0.022 Uiso 0.927(2) 1 calc PR A 1
C8 C -0.0360(3) 0.2962(3) 0.0072(3) 0.0199(10) Uani 0.927(2) 1 d PD A 1
C9 C 0.0195(3) 0.3312(4) 0.0777(3) 0.0291(11) Uani 0.927(2) 1 d PD A 1
H9A H -0.0205 0.3474 0.1159 0.044 Uiso 0.927(2) 1 calc PR A 1
H9B H 0.0609 0.3852 0.0783 0.044 Uiso 0.927(2) 1 calc PR A 1
H9C H 0.0537 0.2835 0.0843 0.044 Uiso 0.927(2) 1 calc PR A 1
C10 C -0.0866(4) 0.3735(5) -0.0027(3) 0.0283(14) Uani 0.927(2) 1 d PD A 1
H10A H -0.1284 0.35 -0.0447 0.042 Uiso 0.927(2) 1 calc PR A 1
H10B H -0.0437 0.423 -0.0084 0.042 Uiso 0.927(2) 1 calc PR A 1
H10C H -0.1201 0.3966 0.0387 0.042 Uiso 0.927(2) 1 calc PR A 1
C11 C -0.1003(3) 0.2138(4) 0.0074(3) 0.0276(11) Uani 0.927(2) 1 d PD A 1
H11A H -0.0663 0.1644 0.0106 0.041 Uiso 0.927(2) 1 calc PR A 1
H11B H -0.1394 0.1939 -0.0361 0.041 Uiso 0.927(2) 1 calc PR A 1
H11C H -0.1366 0.2298 0.048 0.041 Uiso 0.927(2) 1 calc PR A 1
C12 C -0.0026(3) 0.2076(3) -0.1512(2) 0.0194(9) Uani 0.927(2) 1 d PD A 1
C13 C 0.0746(3) 0.2073(4) -0.1990(3) 0.0258(10) Uani 0.927(2) 1 d PD A 1
H13A H 0.1208 0.1743 -0.1856 0.039 Uiso 0.927(2) 1 calc PR A 1
H13B H 0.1003 0.2703 -0.1939 0.039 Uiso 0.927(2) 1 calc PR A 1
H13C H 0.0521 0.1773 -0.248 0.039 Uiso 0.927(2) 1 calc PR A 1
C14 C -0.0402(4) 0.1084(3) -0.1600(3) 0.0307(12) Uani 0.927(2) 1 d PD A 1
H14A H -0.0884 0.1066 -0.1285 0.046 Uiso 0.927(2) 1 calc PR A 1
H14B H 0.0076 0.0759 -0.1484 0.046 Uiso 0.927(2) 1 calc PR A 1
H14C H -0.0638 0.0792 -0.2089 0.046 Uiso 0.927(2) 1 calc PR A 1
C15 C -0.0753(4) 0.2584(3) -0.1730(3) 0.0233(12) Uani 0.927(2) 1 d PD A 1
H15A H -0.0932 0.2314 -0.2232 0.035 Uiso 0.927(2) 1 calc PR A 1
H15B H -0.0517 0.3228 -0.164 0.035 Uiso 0.927(2) 1 calc PR A 1
H15C H -0.1275 0.2535 -0.1456 0.035 Uiso 0.927(2) 1 calc PR A 1
C16 C 0.3027(4) 0.0345(4) -0.1016(4) 0.0439(17) Uani 0.927(2) 1 d PD A 1
C17 C 0.3110(5) 0.0815(5) -0.1611(4) 0.0549(19) Uani 0.927(2) 1 d PD A 1
H17A H 0.3116 0.035 -0.2065 0.082 Uiso 0.927(2) 1 calc PR A 1
H17B H 0.3667 0.1237 -0.1521 0.082 Uiso 0.927(2) 1 calc PR A 1
H17C H 0.2599 0.1153 -0.1621 0.082 Uiso 0.927(2) 1 calc PR A 1
C18 C 0.2203(4) -0.0357(4) -0.1186(5) 0.062(2) Uani 0.927(2) 1 d PDU A 1
H18A H 0.2261 -0.0821 -0.1632 0.093 Uiso 0.927(2) 1 calc PR A 1
H18B H 0.1671 -0.0059 -0.1229 0.093 Uiso 0.927(2) 1 calc PR A 1
H18C H 0.2143 -0.0646 -0.0809 0.093 Uiso 0.927(2) 1 calc PR A 1
C19 C 0.3865(4) -0.0118(4) -0.0970(4) 0.0435(18) Uani 0.927(2) 1 d PD A 1
H19A H 0.38 -0.0453 -0.0621 0.065 Uiso 0.927(2) 1 calc PR A 1
H19B H 0.4392 0.0346 -0.0829 0.065 Uiso 0.927(2) 1 calc PR A 1
H19C H 0.394 -0.0542 -0.1431 0.065 Uiso 0.927(2) 1 calc PR A 1
C20 C 0.3146(3) 0.1041(4) 0.0643(3) 0.0304(12) Uani 0.927(2) 1 d PD A 1
C21 C 0.2936(4) 0.1866(5) 0.1222(3) 0.0417(15) Uani 0.927(2) 1 d PD A 1
H21A H 0.3027 0.176 0.1681 0.063 Uiso 0.927(2) 1 calc PR A 1
H21B H 0.2312 0.1962 0.1148 0.063 Uiso 0.927(2) 1 calc PR A 1
H21C H 0.3335 0.2408 0.121 0.063 Uiso 0.927(2) 1 calc PR A 1
C22 C 0.4134(4) 0.0907(6) 0.0745(4) 0.0341(13) Uani 0.927(2) 1 d PD A 1
H22A H 0.452 0.1391 0.063 0.051 Uiso 0.927(2) 1 calc PR A 1
H22B H 0.4237 0.0313 0.0435 0.051 Uiso 0.927(2) 1 calc PR A 1
H22C H 0.4274 0.0931 0.1236 0.051 Uiso 0.927(2) 1 calc PR A 1
C23 C 0.2533(4) 0.0193(5) 0.0684(5) 0.058(2) Uani 0.927(2) 1 d PD A 1
H23A H 0.2667 0.0077 0.1133 0.088 Uiso 0.927(2) 1 calc PR A 1
H23B H 0.2635 -0.0335 0.0296 0.088 Uiso 0.927(2) 1 calc PR A 1
H23C H 0.1905 0.0298 0.0648 0.088 Uiso 0.927(2) 1 calc PR A 1
Pt1B Pt 0.1442(3) 0.1629(4) -0.0504(3) 0.0222(9) Uiso 0.073(2) 1 d PD A 2
P1B P 0.2714(11) 0.1059(12) -0.0302(10) 0.0222(9) Uiso 0.073(2) 1 d PD A 2
P2B P 0.0363(12) 0.2482(14) -0.0671(13) 0.0222(9) Uiso 0.073(2) 1 d PD A 2
N1B N 0.2321(14) 0.2655(13) -0.0721(10) 0.0222(9) Uiso 0.073(2) 1 d PD A 2
C1B C 0.3568(16) 0.181(2) -0.0578(18) 0.0222(9) Uiso 0.073(2) 1 d PD A 2
H1B1 H 0.4061 0.2039 -0.0203 0.027 Uiso 0.073(2) 1 calc PR A 2
H1B2 H 0.3822 0.1453 -0.1006 0.027 Uiso 0.073(2) 1 calc PR A 2
C2B C 0.3223(16) 0.2615(18) -0.0729(14) 0.0222(9) Uiso 0.073(2) 1 d PD A 2
C3B C 0.381(2) 0.328(2) -0.0870(19) 0.0222(9) Uiso 0.073(2) 1 d PD A 2
H3B H 0.4431 0.3227 -0.0871 0.027 Uiso 0.073(2) 1 calc PR A 2
C4B C 0.350(3) 0.402(2) -0.101(2) 0.0222(9) Uiso 0.073(2) 1 d PD A 2
H4B H 0.3899 0.4487 -0.1109 0.027 Uiso 0.073(2) 1 calc PR A 2
C5B C 0.259(3) 0.407(2) -0.100(2) 0.0222(9) Uiso 0.073(2) 1 d PD A 2
H5B H 0.235 0.4571 -0.1098 0.027 Uiso 0.073(2) 1 calc PR A 2
C6B C 0.2022(19) 0.3388(17) -0.0860(16) 0.0222(9) Uiso 0.073(2) 1 d PD A 2
C7B C 0.1035(19) 0.3448(19) -0.085(2) 0.0222(9) Uiso 0.073(2) 1 d PD A 2
H7B1 H 0.0815 0.3491 -0.1317 0.027 Uiso 0.073(2) 1 calc PR A 2
H7B2 H 0.0937 0.4016 -0.0494 0.027 Uiso 0.073(2) 1 calc PR A 2
C8B C -0.020(2) 0.317(2) 0.0090(16) 0.0222(9) Uiso 0.073(2) 1 d PD A 2
C9B C 0.056(3) 0.391(3) 0.051(2) 0.0222(9) Uiso 0.073(2) 1 d PD A 2
H9B1 H 0.08 0.4261 0.0199 0.033 Uiso 0.073(2) 1 calc PR A 2
H9B2 H 0.1034 0.3624 0.0672 0.033 Uiso 0.073(2) 1 calc PR A 2
H9B3 H 0.0315 0.432 0.091 0.033 Uiso 0.073(2) 1 calc PR A 2
C10B C -0.092(4) 0.367(5) -0.015(3) 0.0222(9) Uiso 0.073(2) 1 d PD A 2
H10D H -0.0675 0.3994 -0.0471 0.033 Uiso 0.073(2) 1 calc PR A 2
H10E H -0.1124 0.4104 0.026 0.033 Uiso 0.073(2) 1 calc PR A 2
H10F H -0.1434 0.3222 -0.0395 0.033 Uiso 0.073(2) 1 calc PR A 2
C11B C -0.055(3) 0.265(3) 0.057(2) 0.0222(9) Uiso 0.073(2) 1 d PD A 2
H11D H -0.0074 0.2357 0.0729 0.033 Uiso 0.073(2) 1 calc PR A 2
H11E H -0.1042 0.2178 0.0317 0.033 Uiso 0.073(2) 1 calc PR A 2
H11F H -0.0781 0.3065 0.0978 0.033 Uiso 0.073(2) 1 calc PR A 2
C12B C -0.036(2) 0.185(2) -0.1481(16) 0.0222(9) Uiso 0.073(2) 1 d PD A 2
C13B C 0.033(3) 0.141(3) -0.197(2) 0.0222(9) Uiso 0.073(2) 1 d PD A 2
H13D H 0.0661 0.1042 -0.1745 0.033 Uiso 0.073(2) 1 calc PR A 2
H13E H 0.0746 0.188 -0.2072 0.033 Uiso 0.073(2) 1 calc PR A 2
H13F H 0.0017 0.1009 -0.2413 0.033 Uiso 0.073(2) 1 calc PR A 2
C14B C -0.097(3) 0.108(3) -0.132(3) 0.0222(9) Uiso 0.073(2) 1 d PD A 2
H14D H -0.0634 0.0819 -0.1014 0.033 Uiso 0.073(2) 1 calc PR A 2
H14E H -0.118 0.0612 -0.1761 0.033 Uiso 0.073(2) 1 calc PR A 2
H14F H -0.1483 0.1332 -0.1083 0.033 Uiso 0.073(2) 1 calc PR A 2
C15B C -0.088(4) 0.243(4) -0.182(3) 0.0222(9) Uiso 0.073(2) 1 d PD A 2
H15D H -0.0493 0.298 -0.1821 0.033 Uiso 0.073(2) 1 calc PR A 2
H15E H -0.1398 0.2598 -0.1546 0.033 Uiso 0.073(2) 1 calc PR A 2
H15F H -0.1092 0.2075 -0.2302 0.033 Uiso 0.073(2) 1 calc PR A 2
C16B C 0.278(2) -0.0109(16) -0.0877(16) 0.0222(9) Uiso 0.073(2) 1 d PD A 2
C17B C 0.236(4) -0.011(3) -0.1607(17) 0.0222(9) Uiso 0.073(2) 1 d PD A 2
H17D H 0.2721 0.0337 -0.178 0.033 Uiso 0.073(2) 1 calc PR A 2
H17E H 0.1748 0.0046 -0.1557 0.033 Uiso 0.073(2) 1 calc PR A 2
H17F H 0.2344 -0.0719 -0.1943 0.033 Uiso 0.073(2) 1 calc PR A 2
C18B C 0.223(3) -0.079(2) -0.060(3) 0.0222(9) Uiso 0.073(2) 1 d PD A 2
H18D H 0.162 -0.062 -0.0536 0.033 Uiso 0.073(2) 1 calc PR A 2
H18E H 0.2504 -0.0794 -0.0148 0.033 Uiso 0.073(2) 1 calc PR A 2
H18F H 0.2193 -0.1399 -0.0938 0.033 Uiso 0.073(2) 1 calc PR A 2
C19B C 0.373(3) -0.037(4) -0.097(3) 0.0222(9) Uiso 0.073(2) 1 d PD A 2
H19D H 0.4093 0.0076 -0.1144 0.033 Uiso 0.073(2) 1 calc PR A 2
H19E H 0.3698 -0.0978 -0.1319 0.033 Uiso 0.073(2) 1 calc PR A 2
H19F H 0.3999 -0.039 -0.0523 0.033 Uiso 0.073(2) 1 calc PR A 2
C20B C 0.313(2) 0.128(2) 0.0642(13) 0.0222(9) Uiso 0.073(2) 1 d PD A 2
C21B C 0.324(4) 0.232(2) 0.095(2) 0.0222(9) Uiso 0.073(2) 1 d PD A 2
H21D H 0.3697 0.2593 0.0698 0.033 Uiso 0.073(2) 1 calc PR A 2
H21E H 0.3438 0.2493 0.1448 0.033 Uiso 0.073(2) 1 calc PR A 2
H21F H 0.2672 0.2546 0.0887 0.033 Uiso 0.073(2) 1 calc PR A 2
C22B C 0.403(3) 0.092(5) 0.070(3) 0.0222(9) Uiso 0.073(2) 1 d PD A 2
H22D H 0.3951 0.0256 0.0503 0.033 Uiso 0.073(2) 1 calc PR A 2
H22E H 0.426 0.1092 0.1192 0.033 Uiso 0.073(2) 1 calc PR A 2
H22F H 0.4467 0.1186 0.0431 0.033 Uiso 0.073(2) 1 calc PR A 2
C23B C 0.244(3) 0.084(3) 0.102(2) 0.0222(9) Uiso 0.073(2) 1 d PD A 2
H23D H 0.238 0.0176 0.0823 0.033 Uiso 0.073(2) 1 calc PR A 2
H23E H 0.1857 0.1051 0.0964 0.033 Uiso 0.073(2) 1 calc PR A 2
H23F H 0.2629 0.1009 0.1525 0.033 Uiso 0.073(2) 1 calc PR A 2
Cl1 Cl 0.0649(6) 0.0716(6) -0.0104(5) 0.023(2) Uani 0.111(3) 1 d PU A 2
C24 C 0.6907(3) 0.5131(3) 0.2714(3) 0.0226(9) Uani 1 1 d . . .
H24A H 0.7485 0.5252 0.2999 0.027 Uiso 1 1 calc R . .
H24B H 0.7012 0.4802 0.2223 0.027 Uiso 1 1 calc R . .
C25 C 0.6585(3) 0.6026(3) 0.2730(2) 0.0208(8) Uani 1 1 d . . .
C26 C 0.7181(3) 0.6781(3) 0.2736(3) 0.0282(10) Uani 1 1 d . . .
H26 H 0.7808 0.676 0.2768 0.034 Uiso 1 1 calc R . .
C27 C 0.6850(3) 0.7566(3) 0.2694(3) 0.0346(12) Uani 1 1 d . . .
H27 H 0.7251 0.809 0.2702 0.041 Uiso 1 1 calc R . .
C28 C 0.5934(3) 0.7585(3) 0.2641(3) 0.0287(10) Uani 1 1 d . . .
H28 H 0.5702 0.8117 0.2603 0.034 Uiso 1 1 calc R . .
C29 C 0.5360(3) 0.6818(3) 0.2643(2) 0.0177(8) Uani 1 1 d . . .
C30 C 0.4360(3) 0.6824(3) 0.2584(3) 0.0229(9) Uani 1 1 d . . .
H30A H 0.4188 0.6926 0.213 0.027 Uiso 1 1 calc R . .
H30B H 0.4201 0.7342 0.2965 0.027 Uiso 1 1 calc R . .
C31 C 0.2979(3) 0.6145(4) 0.3368(3) 0.0304(10) Uani 1 1 d . . .
C32 C 0.3621(5) 0.6523(5) 0.4026(3) 0.0557(19) Uani 1 1 d . . .
H32A H 0.3957 0.71 0.4016 0.083 Uiso 1 1 calc R . .
H32B H 0.4039 0.6084 0.4039 0.083 Uiso 1 1 calc R . .
H32C H 0.3278 0.6627 0.4445 0.083 Uiso 1 1 calc R . .
C33 C 0.2408(3) 0.6881(4) 0.3293(3) 0.0315(11) Uani 1 1 d . . .
H33A H 0.2136 0.713 0.3737 0.047 Uiso 1 1 calc R . .
H33B H 0.1934 0.6611 0.2915 0.047 Uiso 1 1 calc R . .
H33C H 0.2788 0.7371 0.318 0.047 Uiso 1 1 calc R . .
C34 C 0.2353(5) 0.5316(4) 0.3436(4) 0.0554(19) Uani 1 1 d . . .
H34A H 0.2703 0.4816 0.343 0.083 Uiso 1 1 calc R . .
H34B H 0.1894 0.5118 0.3042 0.083 Uiso 1 1 calc R . .
H34C H 0.2064 0.5488 0.3881 0.083 Uiso 1 1 calc R . .
C35 C 0.3104(3) 0.5249(3) 0.1753(3) 0.0253(9) Uani 1 1 d . . .
C36 C 0.3843(4) 0.5104(4) 0.1229(3) 0.0420(14) Uani 1 1 d . . .
H36A H 0.4243 0.4702 0.1346 0.063 Uiso 1 1 calc R . .
H36B H 0.4187 0.5694 0.126 0.063 Uiso 1 1 calc R . .
H36C H 0.3568 0.4826 0.075 0.063 Uiso 1 1 calc R . .
C37 C 0.2604(5) 0.4325(4) 0.1714(4) 0.0510(17) Uani 1 1 d . . .
H37A H 0.2114 0.4406 0.2028 0.077 Uiso 1 1 calc R . .
H37B H 0.3016 0.3954 0.186 0.077 Uiso 1 1 calc R . .
H37C H 0.2359 0.4018 0.123 0.077 Uiso 1 1 calc R . .
C38 C 0.2453(3) 0.5844(4) 0.1559(3) 0.0292(10) Uani 1 1 d . . .
H38A H 0.2219 0.5573 0.1068 0.044 Uiso 1 1 calc R . .
H38B H 0.2766 0.6456 0.162 0.044 Uiso 1 1 calc R . .
H38C H 0.1955 0.5884 0.1866 0.044 Uiso 1 1 calc R . .
C39 C 0.6189(3) 0.3220(3) 0.2513(2) 0.0205(8) Uani 1 1 d . . .
C40 C 0.5725(4) 0.3126(4) 0.1791(3) 0.0341(11) Uani 1 1 d . . .
H40A H 0.5998 0.361 0.1608 0.051 Uiso 1 1 calc R . .
H40B H 0.5086 0.3177 0.184 0.051 Uiso 1 1 calc R . .
H40C H 0.5795 0.253 0.1466 0.051 Uiso 1 1 calc R . .
C41 C 0.5670(4) 0.2535(3) 0.2821(3) 0.0297(10) Uani 1 1 d . . .
H41A H 0.5607 0.1926 0.248 0.045 Uiso 1 1 calc R . .
H41B H 0.5075 0.2713 0.2927 0.045 Uiso 1 1 calc R . .
H41C H 0.5995 0.2525 0.3255 0.045 Uiso 1 1 calc R . .
C42 C 0.7156(3) 0.3017(3) 0.2418(3) 0.0323(11) Uani 1 1 d . . .
H42A H 0.743 0.2989 0.2865 0.048 Uiso 1 1 calc R . .
H42B H 0.7498 0.3502 0.2271 0.048 Uiso 1 1 calc R . .
H42C H 0.716 0.2432 0.2058 0.048 Uiso 1 1 calc R . .
C43 C 0.6459(3) 0.4646(3) 0.4003(2) 0.0232(9) Uani 1 1 d . . .
C44 C 0.5735(4) 0.4214(4) 0.4361(3) 0.0309(10) Uani 1 1 d . . .
H44A H 0.5675 0.3549 0.4165 0.046 Uiso 1 1 calc R . .
H44B H 0.5164 0.4429 0.4281 0.046 Uiso 1 1 calc R . .
H44C H 0.59 0.4384 0.4867 0.046 Uiso 1 1 calc R . .
C45 C 0.7364(3) 0.4337(3) 0.4128(3) 0.0309(11) Uani 1 1 d . . .
H45A H 0.7556 0.4561 0.4631 0.046 Uiso 1 1 calc R . .
H45B H 0.781 0.4584 0.3861 0.046 Uiso 1 1 calc R . .
H45C H 0.7308 0.367 0.3972 0.046 Uiso 1 1 calc R . .
C46 C 0.6539(4) 0.5689(3) 0.4315(3) 0.0372(12) Uani 1 1 d . . .
H46A H 0.6717 0.5859 0.4819 0.056 Uiso 1 1 calc R . .
H46B H 0.596 0.5895 0.4246 0.056 Uiso 1 1 calc R . .
H46C H 0.6992 0.5977 0.4078 0.056 Uiso 1 1 calc R . .
C47 C 0.2243(3) -0.0111(3) 0.4301(3) 0.0252(9) Uani 1 1 d . . .
H47A H 0.2457 -0.0713 0.4126 0.03 Uiso 1 1 calc R . .
H47B H 0.2346 0.0092 0.4821 0.03 Uiso 1 1 calc R . .
C48 C 0.1253(3) -0.0215(3) 0.4107(2) 0.0180(8) Uani 1 1 d . . .
C49 C 0.0684(3) -0.0905(3) 0.4248(2) 0.0230(9) Uani 1 1 d . . .
H49 H 0.0919 -0.1342 0.4433 0.028 Uiso 1 1 calc R . .
C50 C -0.0226(3) -0.0945(3) 0.4116(3) 0.0266(10) Uani 1 1 d . . .
H50 H -0.0623 -0.1409 0.4215 0.032 Uiso 1 1 calc R . .
C51 C -0.0563(3) -0.0313(3) 0.3838(2) 0.0215(9) Uani 1 1 d . . .
H51 H -0.1191 -0.0334 0.3749 0.026 Uiso 1 1 calc R . .
C52 C 0.0030(3) 0.0353(3) 0.3693(2) 0.0186(8) Uani 1 1 d . . .
C53 C -0.0297(3) 0.0980(3) 0.3312(3) 0.0277(10) Uani 1 1 d . . .
H53A H -0.0864 0.1177 0.3501 0.033 Uiso 1 1 calc R . .
H53B H -0.0425 0.0642 0.2807 0.033 Uiso 1 1 calc R . .
C54 C 0.0377(3) 0.2202(3) 0.2528(2) 0.0238(9) Uani 1 1 d . . .
C55 C 0.0757(4) 0.1435(4) 0.1997(3) 0.0391(12) Uani 1 1 d . . .
H55A H 0.0402 0.0851 0.1967 0.059 Uiso 1 1 calc R . .
H55B H 0.138 0.1421 0.2148 0.059 Uiso 1 1 calc R . .
H55C H 0.0732 0.1541 0.1534 0.059 Uiso 1 1 calc R . .
C56 C 0.0939(3) 0.3119(4) 0.2564(3) 0.0321(11) Uani 1 1 d . . .
H56A H 0.0935 0.3201 0.2093 0.048 Uiso 1 1 calc R . .
H56B H 0.1557 0.3117 0.2736 0.048 Uiso 1 1 calc R . .
H56C H 0.0681 0.3621 0.2885 0.048 Uiso 1 1 calc R . .
C57 C -0.0599(3) 0.2225(3) 0.2302(3) 0.0285(10) Uani 1 1 d . . .
H57A H -0.0645 0.223 0.181 0.043 Uiso 1 1 calc R . .
H57B H -0.0808 0.2776 0.2601 0.043 Uiso 1 1 calc R . .
H57C H -0.097 0.1685 0.2349 0.043 Uiso 1 1 calc R . .
C58 C 0.0206(3) 0.2912(3) 0.4147(3) 0.0275(10) Uani 1 1 d . . .
C59 C 0.0958(4) 0.3704(4) 0.4374(3) 0.0388(12) Uani 1 1 d . . .
H59A H 0.1006 0.4018 0.4011 0.058 Uiso 1 1 calc R . .
H59B H 0.1525 0.3472 0.4439 0.058 Uiso 1 1 calc R . .
H59C H 0.0829 0.4131 0.4818 0.058 Uiso 1 1 calc R . .
C60 C -0.0676(3) 0.3259(4) 0.4014(3) 0.0362(12) Uani 1 1 d . . .
H60A H -0.0842 0.3665 0.4455 0.054 Uiso 1 1 calc R . .
H60B H -0.1147 0.2741 0.3836 0.054 Uiso 1 1 calc R . .
H60C H -0.0602 0.3595 0.3666 0.054 Uiso 1 1 calc R . .
C61 C 0.0112(4) 0.2468(4) 0.4746(3) 0.0382(12) Uani 1 1 d . . .
H61A H -0.0034 0.2918 0.5172 0.057 Uiso 1 1 calc R . .
H61B H 0.0677 0.225 0.4838 0.057 Uiso 1 1 calc R . .
H61C H -0.0368 0.1952 0.4608 0.057 Uiso 1 1 calc R . .
C62 C 0.3397(3) -0.0016(3) 0.3158(3) 0.0282(10) Uani 1 1 d . . .
C63 C 0.3890(4) 0.0584(4) 0.2764(3) 0.0387(12) Uani 1 1 d . . .
H63A H 0.4422 0.0938 0.3054 0.058 Uiso 1 1 calc R . .
H63B H 0.3492 0.1 0.2666 0.058 Uiso 1 1 calc R . .
H63C H 0.4071 0.0199 0.232 0.058 Uiso 1 1 calc R . .
C64 C 0.2587(4) -0.0595(4) 0.2695(3) 0.0427(14) Uani 1 1 d . . .
H64A H 0.2785 -0.0961 0.2251 0.064 Uiso 1 1 calc R . .
H64B H 0.2169 -0.0196 0.2599 0.064 Uiso 1 1 calc RD . .
H64C H 0.2287 -0.1001 0.294 0.064 Uiso 1 1 calc R . .
C65 C 0.4028(3) -0.0641(4) 0.3334(3) 0.0369(12) Uani 1 1 d . . .
H65A H 0.4188 -0.1062 0.2897 0.055 Uiso 1 1 calc R . .
H65B H 0.3728 -0.0991 0.362 0.055 Uiso 1 1 calc R . .
H65C H 0.4571 -0.0273 0.3597 0.055 Uiso 1 1 calc R . .
C66 C 0.3722(3) 0.1398(3) 0.4678(3) 0.0265(10) Uani 1 1 d . . .
C67 C 0.4343(4) 0.2078(4) 0.4429(3) 0.0408(14) Uani 1 1 d . . .
H67A H 0.4686 0.252 0.4836 0.061 Uiso 1 1 calc R . .
H67B H 0.3984 0.2399 0.4181 0.061 Uiso 1 1 calc R . .
H67C H 0.4755 0.1752 0.411 0.061 Uiso 1 1 calc R . .
C68 C 0.3157(4) 0.1914(4) 0.5249(3) 0.0416(13) Uani 1 1 d . . .
H68A H 0.2752 0.1475 0.5402 0.062 Uiso 1 1 calc R . .
H68B H 0.2804 0.2297 0.5059 0.062 Uiso 1 1 calc R . .
H68C H 0.3552 0.2298 0.5652 0.062 Uiso 1 1 calc R . .
C69 C 0.4283(3) 0.0823(4) 0.4989(3) 0.0374(13) Uani 1 1 d . . .
H69A H 0.4684 0.053 0.4642 0.056 Uiso 1 1 calc R . .
H69B H 0.3885 0.0354 0.5114 0.056 Uiso 1 1 calc R . .
H69C H 0.4638 0.1214 0.5412 0.056 Uiso 1 1 calc R . .
C70 C -0.0304(3) 0.6060(3) 0.3304(3) 0.0308(11) Uani 1 1 d . . .
C71 C 0.3526(3) -0.3078(4) 0.0028(2) 0.0312(11) Uani 1 1 d . . .
N2 N 0.5687(2) 0.6061(2) 0.27041(18) 0.0162(7) Uani 1 1 d . A .
N3 N 0.0924(2) 0.0401(2) 0.38367(19) 0.0165(7) Uani 1 1 d . A .
O1 O -0.0883(3) 0.4451(2) 0.2584(2) 0.0392(9) Uani 1 1 d . . .
O2 O 0.0407(2) 0.5240(2) 0.2207(2) 0.0349(8) Uani 1 1 d . . .
O3 O -0.1080(2) 0.5675(2) 0.20854(18) 0.0317(8) Uani 1 1 d . . .
O4 O 0.4377(2) -0.2385(2) 0.12284(18) 0.0299(7) Uani 1 1 d . . .
O5 O 0.4181(3) -0.1409(3) 0.0491(3) 0.0542(13) Uani 1 1 d . . .
O6 O 0.2910(2) -0.1951(3) 0.1052(2) 0.0363(8) Uani 1 1 d . . .
F1 F 0.0231(2) 0.5791(3) 0.37429(17) 0.0521(10) Uani 1 1 d . . .
F2 F 0.0081(2) 0.6887(2) 0.33140(19) 0.0488(9) Uani 1 1 d . . .
F3 F -0.1067(2) 0.6190(3) 0.36265(16) 0.0447(8) Uani 1 1 d . . .
F4 F 0.4284(2) -0.3339(3) -0.02656(15) 0.0432(8) Uani 1 1 d . . .
F5 F 0.3007(2) -0.2919(3) -0.04743(17) 0.0562(11) Uani 1 1 d . . .
F6 F 0.3111(2) -0.3784(2) 0.01812(18) 0.0474(8) Uani 1 1 d . . .
P3 P 0.60958(7) 0.44065(7) 0.30554(6) 0.01511(19) Uani 1 1 d . A .
P4 P 0.37092(7) 0.57667(7) 0.26354(6) 0.0167(2) Uani 1 1 d . A .
P5 P 0.05223(7) 0.19980(7) 0.33993(6) 0.0173(2) Uani 1 1 d . A .
P6 P 0.29020(7) 0.07113(7) 0.39389(6) 0.0169(2) Uani 1 1 d . A .
S1 S -0.04824(7) 0.52595(7) 0.24405(6) 0.0215(2) Uani 1 1 d . . .
S2 S 0.37765(7) -0.20793(8) 0.07925(7) 0.0243(2) Uani 1 1 d . . .
Pt2 Pt 0.482056(10) 0.498553(10) 0.286007(8) 0.01548(4) Uani 1 1 d . . .
H2P H 0.4118 0.4348 0.3066 0.023 Uiso 0.889(3) 1 d PR A 1
Cl2 Cl 0.3901(6) 0.3824(6) 0.3088(6) 0.024(2) Uani 0.111(3) 1 d PU A 2
Pt3 Pt 0.179623(10) 0.145501(10) 0.364797(9) 0.01625(4) Uani 1 1 d . . .
H3P H 0.2496 0.2157 0.3517 0.024 Uiso 0.889(3) 1 d PR A 1
Cl3 Cl 0.2755(6) 0.2622(7) 0.3453(6) 0.024(3) Uani 0.111(3) 1 d PU A 2
S3 S 0.30050(11) -0.06432(12) 0.63244(9) 0.0231(3) Uani 0.677(3) 1 d PDU B 1
O7 O 0.2447(3) -0.1010(4) 0.6775(3) 0.0323(7) Uani 0.677(3) 1 d PD B 1
O8 O 0.3943(3) -0.0474(4) 0.6553(3) 0.0323(7) Uani 0.677(3) 1 d PD B 1
O9 O 0.2677(3) 0.0085(4) 0.6103(3) 0.0323(7) Uani 0.677(3) 1 d PD B 1
C72 C 0.2958(5) -0.1562(5) 0.5525(4) 0.0231(3) Uani 0.677(3) 1 d PD B 1
F7 F 0.3454(4) -0.1327(4) 0.5031(3) 0.0349(6) Uani 0.677(3) 1 d PD B 1
F8 F 0.2122(3) -0.1805(3) 0.5204(2) 0.0349(6) Uani 0.677(3) 1 d PD B 1
F9 F 0.3229(3) -0.2297(3) 0.5619(2) 0.0349(6) Uani 0.677(3) 1 d PD B 1
S4 S 0.2845(5) -0.1434(6) 0.5629(5) 0.0231(3) Uani 0.164(3) 1 d PDU C 2
O10 O 0.3540(16) -0.126(2) 0.5165(12) 0.0323(7) Uani 0.164(3) 1 d PD C 2
O11 O 0.1950(10) -0.1325(16) 0.5420(12) 0.0323(7) Uani 0.164(3) 1 d PD C 2
O12 O 0.2849(14) -0.2300(12) 0.5768(12) 0.0323(7) Uani 0.164(3) 1 d PD C 2
C73 C 0.3216(14) -0.0446(12) 0.6352(11) 0.0231(3) Uani 0.164(3) 1 d PD C 2
F10 F 0.3851(12) -0.0657(13) 0.6792(10) 0.0349(6) Uani 0.164(3) 1 d PD C 2
F11 F 0.3806(12) 0.0253(12) 0.6212(9) 0.0349(6) Uani 0.164(3) 1 d PD C 2
F12 F 0.2799(12) 0.0202(11) 0.6635(9) 0.0349(6) Uani 0.164(3) 1 d PD C 2
S5 S 0.2903(4) -0.1234(4) 0.5945(3) 0.0239(5) Uiso 0.158(2) 1 d PDU D 3
O13 O 0.2255(8) -0.1047(8) 0.5473(6) 0.0239(5) Uiso 0.158(2) 1 d PD D 3
O14 O 0.2539(9) -0.1844(7) 0.6323(6) 0.0239(5) Uiso 0.158(2) 1 d PD D 3
O15 O 0.3755(6) -0.1432(9) 0.5663(7) 0.0239(5) Uiso 0.158(2) 1 d PD D 3
C74 C 0.3176(6) -0.0173(7) 0.6626(5) 0.0239(5) Uiso 0.158(2) 1 d PDU D 3
F13 F 0.3470(9) 0.0524(6) 0.6366(6) 0.0239(5) Uiso 0.158(2) 1 d PD D 3
F14 F 0.2455(7) 0.0109(7) 0.6970(6) 0.0239(5) Uiso 0.158(2) 1 d PD D 3
F15 F 0.3787(7) -0.0205(8) 0.7101(5) 0.0239(5) Uiso 0.158(2) 1 d PD D 3

loop_
_atom_site_aniso_label
_atom_site_aniso_U_11
_atom_site_aniso_U_22
_atom_site_aniso_U_33
_atom_site_aniso_U_23
_atom_site_aniso_U_13
_atom_site_aniso_U_12
Pt1 0.00926(10) 0.01321(14) 0.02379(14) 0.00686(12) -0.00102(9) 0.00363(8)
P1 0.0103(6) 0.0161(6) 0.0379(8) 0.0096(6) -0.0014(5) 0.0047(4)
P2 0.0109(5) 0.0141(6) 0.0195(6) 0.0063(5) 0.0004(4) 0.0045(5)
N1 0.0134(17) 0.0149(17) 0.0186(18) 0.0046(14) 0.0024(14) 0.0031(13)
C1 0.015(2) 0.027(2) 0.039(3) 0.016(2) 0.001(2) 0.0021(18)
C2 0.015(2) 0.021(2) 0.023(2) 0.0079(18) 0.0011(17) 0.0049(17)
C3 0.013(2) 0.020(2) 0.024(2) 0.0030(19) 0.0007(17) 0.0041(17)
C4 0.021(2) 0.014(2) 0.031(3) 0.004(2) -0.0004(19) -0.0006(18)
C5 0.019(2) 0.012(2) 0.026(2) 0.0024(18) -0.0033(18) 0.0022(16)
C6 0.0139(19) 0.0146(19) 0.016(2) -0.0005(16) -0.0011(15) 0.0040(15)
C7 0.014(2) 0.017(2) 0.025(2) 0.0066(18) -0.0010(17) 0.0040(16)
C8 0.015(2) 0.024(2) 0.023(2) 0.0099(19) 0.0045(17) 0.0070(18)
C9 0.023(2) 0.038(3) 0.024(2) 0.005(2) 0.0021(19) 0.008(2)
C10 0.025(3) 0.033(3) 0.033(3) 0.012(3) 0.010(2) 0.018(2)
C11 0.022(2) 0.031(3) 0.037(3) 0.018(2) 0.010(2) 0.007(2)
C12 0.017(2) 0.015(2) 0.024(2) 0.0033(18) -0.0033(17) 0.0015(16)
C13 0.026(2) 0.029(3) 0.022(2) 0.004(2) 0.0026(19) 0.010(2)
C14 0.040(3) 0.017(2) 0.032(3) 0.005(2) -0.008(2) 0.000(2)
C15 0.019(3) 0.025(3) 0.025(3) 0.007(2) -0.0060(19) 0.005(2)
C16 0.023(3) 0.031(3) 0.063(4) -0.013(3) -0.010(3) 0.013(2)
C17 0.052(4) 0.061(5) 0.045(4) -0.003(3) -0.001(3) 0.029(4)
C18 0.027(3) 0.031(3) 0.103(6) -0.017(3) -0.006(3) 0.004(2)
C19 0.020(3) 0.026(3) 0.074(5) -0.004(3) -0.002(3) 0.010(2)
C20 0.018(2) 0.033(3) 0.050(3) 0.027(3) -0.003(2) 0.004(2)
C21 0.033(3) 0.063(4) 0.039(3) 0.025(3) 0.001(2) 0.019(3)
C22 0.019(3) 0.033(3) 0.056(4) 0.023(3) -0.006(2) 0.004(2)
C23 0.025(3) 0.060(4) 0.115(7) 0.070(5) -0.015(3) -0.006(3)
Cl1 0.021(4) 0.020(4) 0.034(5) 0.014(4) 0.001(3) 0.007(3)
C24 0.0123(18) 0.022(2) 0.040(3) 0.0178(19) 0.0059(17) 0.0047(15)
C25 0.0144(19) 0.024(2) 0.029(2) 0.0147(18) 0.0022(16) 0.0038(16)
C26 0.015(2) 0.028(2) 0.048(3) 0.021(2) 0.0018(19) 0.0018(17)
C27 0.018(2) 0.023(2) 0.067(4) 0.022(2) 0.004(2) -0.0015(18)
C28 0.018(2) 0.019(2) 0.055(3) 0.019(2) 0.005(2) 0.0030(16)
C29 0.0135(18) 0.0171(19) 0.025(2) 0.0099(16) 0.0029(15) 0.0014(15)
C30 0.0123(19) 0.018(2) 0.042(3) 0.0149(19) -0.0006(17) 0.0021(15)
C31 0.032(3) 0.036(3) 0.032(3) 0.018(2) 0.012(2) 0.016(2)
C32 0.071(5) 0.073(5) 0.030(3) 0.015(3) 0.003(3) 0.042(4)
C33 0.026(2) 0.034(3) 0.041(3) 0.016(2) 0.011(2) 0.013(2)
C34 0.053(4) 0.050(4) 0.084(5) 0.043(4) 0.047(4) 0.020(3)
C35 0.023(2) 0.024(2) 0.032(2) 0.0143(19) -0.0067(18) 0.0025(17)
C36 0.040(3) 0.056(4) 0.032(3) 0.010(3) 0.003(2) 0.028(3)
C37 0.060(4) 0.031(3) 0.060(4) 0.023(3) -0.030(3) -0.016(3)
C38 0.017(2) 0.041(3) 0.036(3) 0.022(2) -0.0007(18) 0.0047(19)
C39 0.020(2) 0.0168(19) 0.025(2) 0.0065(17) 0.0036(16) 0.0034(15)
C40 0.044(3) 0.031(3) 0.023(2) 0.000(2) -0.001(2) 0.010(2)
C41 0.037(3) 0.017(2) 0.035(3) 0.0087(19) 0.007(2) 0.0007(19)
C42 0.023(2) 0.022(2) 0.052(3) 0.008(2) 0.011(2) 0.0094(18)
C43 0.029(2) 0.021(2) 0.020(2) 0.0061(17) -0.0053(17) 0.0062(17)
C44 0.038(3) 0.037(3) 0.023(2) 0.015(2) 0.007(2) 0.010(2)
C45 0.024(2) 0.033(3) 0.039(3) 0.016(2) -0.011(2) 0.0042(19)
C46 0.049(3) 0.024(2) 0.032(3) 0.000(2) -0.015(2) 0.005(2)
C47 0.017(2) 0.022(2) 0.043(3) 0.019(2) 0.0001(18) 0.0019(16)
C48 0.0177(19) 0.0144(18) 0.024(2) 0.0080(16) 0.0020(16) 0.0029(15)
C49 0.023(2) 0.017(2) 0.032(2) 0.0130(18) 0.0003(18) 0.0016(16)
C50 0.022(2) 0.021(2) 0.039(3) 0.015(2) 0.0001(19) -0.0036(17)
C51 0.0139(19) 0.020(2) 0.032(2) 0.0121(18) -0.0003(16) -0.0026(15)
C52 0.0134(18) 0.0170(19) 0.028(2) 0.0114(17) -0.0003(16) -0.0010(15)
C53 0.018(2) 0.025(2) 0.044(3) 0.021(2) -0.0058(19) -0.0044(17)
C54 0.020(2) 0.025(2) 0.029(2) 0.0140(19) -0.0049(17) 0.0000(17)
C55 0.051(3) 0.039(3) 0.030(3) 0.012(2) 0.005(2) 0.010(3)
C56 0.027(2) 0.036(3) 0.039(3) 0.025(2) -0.006(2) -0.009(2)
C57 0.023(2) 0.025(2) 0.040(3) 0.017(2) -0.014(2) -0.0038(18)
C58 0.022(2) 0.032(2) 0.030(2) 0.009(2) 0.0044(18) 0.0100(19)
C59 0.040(3) 0.028(3) 0.041(3) -0.001(2) 0.003(2) 0.001(2)
C60 0.028(3) 0.045(3) 0.046(3) 0.024(3) 0.013(2) 0.021(2)
C61 0.046(3) 0.041(3) 0.032(3) 0.014(2) 0.007(2) 0.014(2)
C62 0.020(2) 0.029(2) 0.039(3) 0.011(2) 0.0060(19) 0.0108(18)
C63 0.037(3) 0.046(3) 0.041(3) 0.021(3) 0.010(2) 0.013(2)
C64 0.032(3) 0.043(3) 0.040(3) -0.011(3) 0.000(2) 0.008(2)
C65 0.024(2) 0.031(3) 0.060(4) 0.017(3) 0.010(2) 0.013(2)
C66 0.023(2) 0.023(2) 0.034(2) 0.013(2) -0.0090(19) -0.0015(17)
C67 0.035(3) 0.034(3) 0.054(3) 0.024(3) -0.015(3) -0.015(2)
C68 0.047(3) 0.036(3) 0.037(3) 0.005(2) -0.011(2) 0.005(2)
C69 0.025(2) 0.040(3) 0.053(3) 0.027(3) -0.016(2) -0.001(2)
C70 0.017(2) 0.030(2) 0.047(3) 0.011(2) 0.006(2) 0.0044(18)
C71 0.021(2) 0.058(3) 0.019(2) 0.014(2) 0.0044(17) 0.012(2)
N2 0.0130(15) 0.0165(16) 0.0220(17) 0.0096(14) 0.0010(13) 0.0030(12)
N3 0.0133(16) 0.0153(16) 0.0229(17) 0.0098(14) 0.0005(13) -0.0001(12)
O1 0.038(2) 0.0264(18) 0.058(3) 0.0216(18) 0.0025(18) -0.0016(15)
O2 0.0249(18) 0.0338(19) 0.041(2) 0.0015(16) 0.0112(15) 0.0037(14)
O3 0.0354(19) 0.0329(18) 0.0294(18) 0.0124(15) -0.0019(15) 0.0086(15)
O4 0.0275(17) 0.0332(18) 0.0286(17) 0.0069(15) -0.0015(14) 0.0084(14)
O5 0.036(2) 0.041(2) 0.105(4) 0.050(3) 0.017(2) 0.0065(18)
O6 0.0227(17) 0.039(2) 0.045(2) 0.0058(17) 0.0102(15) 0.0095(15)
F1 0.0412(19) 0.080(3) 0.0331(17) 0.0079(17) -0.0083(14) 0.0261(18)
F2 0.047(2) 0.0307(17) 0.056(2) -0.0055(15) 0.0092(17) -0.0043(14)
F3 0.0246(15) 0.070(2) 0.0320(16) 0.0014(16) 0.0075(12) 0.0080(15)
F4 0.0280(16) 0.078(2) 0.0247(15) 0.0083(15) 0.0057(12) 0.0264(16)
F5 0.0330(18) 0.112(3) 0.0312(17) 0.026(2) 0.0006(14) 0.028(2)
F6 0.054(2) 0.0338(17) 0.0425(19) -0.0015(15) 0.0030(16) -0.0077(15)
P3 0.0113(4) 0.0163(5) 0.0211(5) 0.0102(4) 0.0009(4) 0.0037(4)
P4 0.0103(4) 0.0185(5) 0.0263(5) 0.0142(4) 0.0017(4) 0.0030(4)
P5 0.0107(4) 0.0177(5) 0.0281(5) 0.0145(4) -0.0011(4) 0.0013(4)
P6 0.0121(4) 0.0139(5) 0.0268(5) 0.0097(4) -0.0014(4) 0.0018(4)
S1 0.0178(5) 0.0189(5) 0.0286(5) 0.0075(4) 0.0037(4) 0.0032(4)
S2 0.0169(5) 0.0226(5) 0.0388(6) 0.0154(5) 0.0071(4) 0.0058(4)
Pt2 0.00933(7) 0.01669(7) 0.02505(8) 0.01326(6) 0.00099(5) 0.00221(5)
Cl2 0.017(4) 0.018(4) 0.043(5) 0.021(4) 0.002(3) -0.001(3)
Pt3 0.01041(7) 0.01565(7) 0.02695(8) 0.01323(6) 0.00001(6) 0.00143(5)
Cl3 0.016(4) 0.024(4) 0.041(5) 0.023(4) -0.001(3) 0.000(3)
S3 0.0184(5) 0.0248(6) 0.0254(6) 0.0061(5) 0.0029(4) 0.0022(4)
O7 0.0203(14) 0.0403(17) 0.0399(18) 0.0157(14) 0.0104(12) 0.0059(12)
O8 0.0203(14) 0.0403(17) 0.0399(18) 0.0157(14) 0.0104(12) 0.0059(12)
O9 0.0203(14) 0.0403(17) 0.0399(18) 0.0157(14) 0.0104(12) 0.0059(12)
C72 0.0184(5) 0.0248(6) 0.0254(6) 0.0061(5) 0.0029(4) 0.0022(4)
F7 0.0382(15) 0.0354(14) 0.0349(14) 0.0172(12) 0.0002(12) 0.0036(11)
F8 0.0382(15) 0.0354(14) 0.0349(14) 0.0172(12) 0.0002(12) 0.0036(11)
F9 0.0382(15) 0.0354(14) 0.0349(14) 0.0172(12) 0.0002(12) 0.0036(11)
S4 0.0184(5) 0.0248(6) 0.0254(6) 0.0061(5) 0.0029(4) 0.0022(4)
O10 0.0203(14) 0.0403(17) 0.0399(18) 0.0157(14) 0.0104(12) 0.0059(12)
O11 0.0203(14) 0.0403(17) 0.0399(18) 0.0157(14) 0.0104(12) 0.0059(12)
O12 0.0203(14) 0.0403(17) 0.0399(18) 0.0157(14) 0.0104(12) 0.0059(12)
C73 0.0184(5) 0.0248(6) 0.0254(6) 0.0061(5) 0.0029(4) 0.0022(4)
F10 0.0382(15) 0.0354(14) 0.0349(14) 0.0172(12) 0.0002(12) 0.0036(11)
F11 0.0382(15) 0.0354(14) 0.0349(14) 0.0172(12) 0.0002(12) 0.0036(11)
F12 0.0382(15) 0.0354(14) 0.0349(14) 0.0172(12) 0.0002(12) 0.0036(11)

loop_
_atom_type_symbol
_atom_type_description
_atom_type_scat_dispersion_real
_atom_type_scat_dispersion_imag
_atom_type_scat_source
C C 0.0033 0.0016 'International Tables Vol C Tables 4.2.6.8 and 6.1.1.4'
H H 0 0 'International Tables Vol C Tables 4.2.6.8 and 6.1.1.4'
N N 0.0061 0.0033 'International Tables Vol C Tables 4.2.6.8 and 6.1.1.4'
O O 0.0106 0.006 'International Tables Vol C Tables 4.2.6.8 and 6.1.1.4'
F F 0.0171 0.0103 'International Tables Vol C Tables 4.2.6.8 and 6.1.1.4'
P P 0.1023 0.0942 'International Tables Vol C Tables 4.2.6.8 and 6.1.1.4'
S S 0.1246 0.1234 'International Tables Vol C Tables 4.2.6.8 and 6.1.1.4'
Pt Pt -1.7033 8.3905 'International Tables Vol C Tables 4.2.6.8 and 6.1.1.4'
Cl Cl 0.1484 0.1585 'International Tables Vol C Tables 4.2.6.8 and 6.1.1.4'

loop_
_geom_angle_atom_site_label_1
_geom_angle_atom_site_label_2
_geom_angle_atom_site_label_3
_geom_angle
N1 Pt1 P2 84.95(10)
N1 Pt1 P1 84.92(10)
P2 Pt1 P1 167.78(6)
N1 Pt1 H1P 172.9
P2 Pt1 H1P 91.8
P1 Pt1 H1P 97.5
C1 P1 C16 105.0(3)
C1 P1 C20 103.8(2)
C16 P1 C20 115.7(3)
C1 P1 Pt1 100.36(16)
C16 P1 Pt1 111.71(18)
C20 P1 Pt1 117.66(18)
C7 P2 C12 105.5(2)
C7 P2 C8 105.5(2)
C12 P2 C8 114.0(2)
C7 P2 Pt1 100.54(14)
C12 P2 Pt1 112.02(15)
C8 P2 Pt1 117.23(16)
C6 N1 C2 119.6(4)
C6 N1 Pt1 119.9(3)
C2 N1 Pt1 120.2(3)
C2 C1 P1 112.8(3)
C2 C1 H1A 109
P1 C1 H1A 109
C2 C1 H1B 109
P1 C1 H1B 109
H1A C1 H1B 107.8
N1 C2 C3 121.0(4)
N1 C2 C1 118.0(4)
C3 C2 C1 120.9(4)
C2 C3 C4 119.4(4)
C2 C3 H3 120.3
C4 C3 H3 120.3
C3 C4 C5 119.6(4)
C3 C4 H4 120.2
C5 C4 H4 120.2
C6 C5 C4 119.6(4)
C6 C5 H5 120.2
C4 C5 H5 120.2
N1 C6 C5 120.8(4)
N1 C6 C7 118.1(4)
C5 C6 C7 121.0(4)
C6 C7 P2 112.6(3)
C6 C7 H7A 109.1
P2 C7 H7A 109.1
C6 C7 H7B 109.1
P2 C7 H7B 109.1
H7A C7 H7B 107.8
C11 C8 C9 108.9(4)
C11 C8 C10 111.2(4)
C9 C8 C10 108.3(4)
C11 C8 P2 110.4(3)
C9 C8 P2 104.6(3)
C10 C8 P2 113.2(4)
C14 C12 C13 107.8(4)
C14 C12 C15 110.3(4)
C13 C12 C15 109.2(4)
C14 C12 P2 110.2(3)
C13 C12 P2 105.9(3)
C15 C12 P2 113.3(3)
C18 C16 C19 109.9(5)
C18 C16 C17 109.3(6)
C19 C16 C17 108.8(6)
C18 C16 P1 109.2(5)
C19 C16 P1 114.1(4)
C17 C16 P1 105.3(4)
C21 C20 C23 108.7(6)
C21 C20 C22 109.6(5)
C23 C20 C22 109.8(5)
C21 C20 P1 106.3(4)
C23 C20 P1 109.3(4)
C22 C20 P1 112.9(4)
Cl1 Pt1B N1B 170.0(6)
Cl1 Pt1B P1B 92.6(6)
N1B Pt1B P1B 84.3(7)
Cl1 Pt1B P2B 98.0(7)
N1B Pt1B P2B 84.3(8)
P1B Pt1B P2B 167.8(7)
Cl1 Pt1B H1P 2.6
N1B Pt1B H1P 170.6
P1B Pt1B H1P 95.2
P2B Pt1B H1P 95.4
C1B P1B C16B 106.0(14)
C1B P1B C20B 100.0(14)
C16B P1B C20B 115.2(14)
C1B P1B Pt1B 101.6(10)
C16B P1B Pt1B 114.1(12)
C20B P1B Pt1B 116.9(12)
C7B P2B C12B 107.7(16)
C7B P2B C8B 96.9(14)
C12B P2B C8B 117.3(15)
C7B P2B Pt1B 101.5(10)
C12B P2B Pt1B 109.4(12)
C8B P2B Pt1B 120.9(13)
C6B N1B C2B 116.9(16)
C6B N1B Pt1B 121.7(14)
C2B N1B Pt1B 121.4(13)
C2B C1B P1B 114.1(16)
C2B C1B H1B1 108.7
P1B C1B H1B1 108.7
C2B C1B H1B2 108.7
P1B C1B H1B2 108.7
H1B1 C1B H1B2 107.6
N1B C2B C3B 122.1(19)
N1B C2B C1B 117.9(17)
C3B C2B C1B 120(2)
C2B C3B C4B 121(2)
C2B C3B H3B 119.7
C4B C3B H3B 119.7
C3B C4B C5B 118(2)
C3B C4B H4B 121.2
C5B C4B H4B 121.2
C6B C5B C4B 120(2)
C6B C5B H5B 120
C4B C5B H5B 119.9
N1B C6B C5B 122.7(19)
N1B C6B C7B 117.9(18)
C5B C6B C7B 119(2)
C6B C7B P2B 114.6(16)
C6B C7B H7B1 108.6
P2B C7B H7B1 108.6
C6B C7B H7B2 108.6
P2B C7B H7B2 108.7
H7B1 C7B H7B2 107.6
C11B C8B C9B 108(2)
C11B C8B C10B 111(2)
C9B C8B C10B 107(2)
C11B C8B P2B 114(2)
C9B C8B P2B 103.9(19)
C10B C8B P2B 112(2)
C8B C9B H9B1 109.5
C8B C9B H9B2 109.4
H9B1 C9B H9B2 109.5
C8B C9B H9B3 109.5
H9B1 C9B H9B3 109.5
H9B2 C9B H9B3 109.5
C8B C10B H10D 109.5
C8B C10B H10E 109.5
H10D C10B H10E 109.5
C8B C10B H10F 109.5
H10D C10B H10F 109.5
H10E C10B H10F 109.5
C8B C11B H11D 109.5
C8B C11B H11E 109.4
H11D C11B H11E 109.5
C8B C11B H11F 109.5
H11D C11B H11F 109.5
H11E C11B H11F 109.5
C15B C12B C13B 111(2)
C15B C12B C14B 112(2)
C13B C12B C14B 107(2)
C15B C12B P2B 116(2)
C13B C12B P2B 101.9(19)
C14B C12B P2B 108(2)
C12B C13B H13D 109.6
C12B C13B H13E 109.4
H13D C13B H13E 109.5
C12B C13B H13F 109.4
H13D C13B H13F 109.5
H13E C13B H13F 109.5
C12B C14B H14D 109.1
C12B C14B H14E 110.2
H14D C14B H14E 109.3
C12B C14B H14F 110
H14D C14B H14F 109.1
H14E C14B H14F 109.2
C12B C15B H15D 109.9
C12B C15B H15E 109.2
H15D C15B H15E 109.5
C12B C15B H15F 109.3
H15D C15B H15F 109.5
H15E C15B H15F 109.5
C18B C16B C19B 109(2)
C18B C16B C17B 110(2)
C19B C16B C17B 108(2)
C18B C16B P1B 109(2)
C19B C16B P1B 115(2)
C17B C16B P1B 104.0(19)
C16B C17B H17D 109.5
C16B C17B H17E 109.5
H17D C17B H17E 109.5
C16B C17B H17F 109.5
H17D C17B H17F 109.5
H17E C17B H17F 109.5
C16B C18B H18D 109.5
C16B C18B H18E 109.5
H18D C18B H18E 109.5
C16B C18B H18F 109.5
H18D C18B H18F 109.5
H18E C18B H18F 109.5
C16B C19B H19D 109.5
C16B C19B H19E 109.5
H19D C19B H19E 109.5
C16B C19B H19F 109.5
H19D C19B H19F 109.5
H19E C19B H19F 109.5
C23B C20B C21B 111(2)
C23B C20B C22B 110(2)
C21B C20B C22B 110(2)
C23B C20B P1B 110(2)
C21B C20B P1B 104.7(19)
C22B C20B P1B 111(2)
C20B C21B H21D 109.5
C20B C21B H21E 109.5
H21D C21B H21E 109.5
C20B C21B H21F 109.5
H21D C21B H21F 109.5
H21E C21B H21F 109.5
C20B C22B H22D 109.5
C20B C22B H22E 109.5
H22D C22B H22E 109.5
C20B C22B H22F 109.5
H22D C22B H22F 109.5
H22E C22B H22F 109.5
C20B C23B H23D 109.5
C20B C23B H23E 109.5
H23D C23B H23E 109.5
C20B C23B H23F 109.5
H23D C23B H23F 109.5
H23E C23B H23F 109.5
Pt1B Cl1 H1P 3.8
C25 C24 P3 112.1(3)
C25 C24 H24A 109.2
P3 C24 H24A 109.2
C25 C24 H24B 109.2
P3 C24 H24B 109.2
H24A C24 H24B 107.9
N2 C25 C26 120.6(4)
N2 C25 C24 118.1(4)
C26 C25 C24 121.2(4)
C27 C26 C25 119.2(4)
C27 C26 H26 120.4
C25 C26 H26 120.4
C26 C27 C28 119.8(4)
C26 C27 H27 120.1
C28 C27 H27 120.1
C27 C28 C29 119.2(4)
C27 C28 H28 120.4
C29 C28 H28 120.4
N2 C29 C28 120.7(4)
N2 C29 C30 119.2(3)
C28 C29 C30 120.0(4)
C29 C30 P4 113.8(3)
C29 C30 H30A 108.8
P4 C30 H30A 108.8
C29 C30 H30B 108.8
P4 C30 H30B 108.8
H30A C30 H30B 107.7
C32 C31 C33 109.6(5)
C32 C31 C34 109.3(5)
C33 C31 C34 108.8(4)
C32 C31 P4 105.0(4)
C33 C31 P4 114.4(3)
C34 C31 P4 109.6(4)
C31 C32 H32A 109.5
C31 C32 H32B 109.5
H32A C32 H32B 109.5
C31 C32 H32C 109.5
H32A C32 H32C 109.5
H32B C32 H32C 109.5
C31 C33 H33A 109.5
C31 C33 H33B 109.5
H33A C33 H33B 109.5
C31 C33 H33C 109.5
H33A C33 H33C 109.5
H33B C33 H33C 109.5
C31 C34 H34A 109.5
C31 C34 H34B 109.5
H34A C34 H34B 109.5
C31 C34 H34C 109.5
H34A C34 H34C 109.5
H34B C34 H34C 109.5
C37 C35 C38 109.5(4)
C37 C35 C36 108.4(5)
C38 C35 C36 110.0(4)
C37 C35 P4 109.9(3)
C38 C35 P4 113.6(3)
C36 C35 P4 105.2(3)
C35 C36 H36A 109.5
C35 C36 H36B 109.5
H36A C36 H36B 109.5
C35 C36 H36C 109.5
H36A C36 H36C 109.5
H36B C36 H36C 109.5
C35 C37 H37A 109.5
C35 C37 H37B 109.5
H37A C37 H37B 109.5
C35 C37 H37C 109.5
H37A C37 H37C 109.5
H37B C37 H37C 109.5
C35 C38 H38A 109.5
C35 C38 H38B 109.5
H38A C38 H38B 109.5
C35 C38 H38C 109.5
H38A C38 H38C 109.5
H38B C38 H38C 109.5
C41 C39 C42 110.5(4)
C41 C39 C40 107.8(4)
C42 C39 C40 109.1(4)
C41 C39 P3 110.2(3)
C42 C39 P3 113.7(3)
C40 C39 P3 105.3(3)
C39 C40 H40A 109.5
C39 C40 H40B 109.5
H40A C40 H40B 109.5
C39 C40 H40C 109.5
H40A C40 H40C 109.5
H40B C40 H40C 109.5
C39 C41 H41A 109.5
C39 C41 H41B 109.5
H41A C41 H41B 109.5
C39 C41 H41C 109.5
H41A C41 H41C 109.5
H41B C41 H41C 109.5
C39 C42 H42A 109.5
C39 C42 H42B 109.5
H42A C42 H42B 109.5
C39 C42 H42C 109.5
H42A C42 H42C 109.5
H42B C42 H42C 109.5
C44 C43 C45 110.9(4)
C44 C43 C46 108.6(4)
C45 C43 C46 108.6(4)
C44 C43 P3 109.3(3)
C45 C43 P3 113.6(3)
C46 C43 P3 105.6(3)
C43 C44 H44A 109.5
C43 C44 H44B 109.5
H44A C44 H44B 109.5
C43 C44 H44C 109.5
H44A C44 H44C 109.5
H44B C44 H44C 109.5
C43 C45 H45A 109.5
C43 C45 H45B 109.5
H45A C45 H45B 109.5
C43 C45 H45C 109.5
H45A C45 H45C 109.5
H45B C45 H45C 109.5
C43 C46 H46A 109.5
C43 C46 H46B 109.5
H46A C46 H46B 109.5
C43 C46 H46C 109.5
H46A C46 H46C 109.5
H46B C46 H46C 109.5
C48 C47 P6 113.1(3)
C48 C47 H47A 109
P6 C47 H47A 109
C48 C47 H47B 109
P6 C47 H47B 109
H47A C47 H47B 107.8
N3 C48 C49 120.8(4)
N3 C48 C47 119.2(4)
C49 C48 C47 120.0(4)
C50 C49 C48 119.0(4)
C50 C49 H49 120.5
C48 C49 H49 120.5
C49 C50 C51 120.2(4)
C49 C50 H50 119.9
C51 C50 H50 119.9
C50 C51 C52 118.9(4)
C50 C51 H51 120.6
C52 C51 H51 120.6
N3 C52 C51 120.8(4)
N3 C52 C53 118.4(4)
C51 C52 C53 120.6(4)
C52 C53 P5 112.7(3)
C52 C53 H53A 109.1
P5 C53 H53A 109.1
C52 C53 H53B 109.1
P5 C53 H53B 109.1
H53A C53 H53B 107.8
C55 C54 C57 110.0(4)
C55 C54 C56 108.7(4)
C57 C54 C56 109.6(4)
C55 C54 P5 106.8(3)
C57 C54 P5 113.4(3)
C56 C54 P5 108.2(3)
C54 C55 H55A 109.5
C54 C55 H55B 109.5
H55A C55 H55B 109.5
C54 C55 H55C 109.5
H55A C55 H55C 109.5
H55B C55 H55C 109.5
C54 C56 H56A 109.5
C54 C56 H56B 109.5
H56A C56 H56B 109.5
C54 C56 H56C 109.5
H56A C56 H56C 109.5
H56B C56 H56C 109.5
C54 C57 H57A 109.5
C54 C57 H57B 109.5
H57A C57 H57B 109.5
C54 C57 H57C 109.5
H57A C57 H57C 109.5
H57B C57 H57C 109.5
C59 C58 C60 110.0(4)
C59 C58 C61 108.2(4)
C60 C58 C61 109.1(4)
C59 C58 P5 110.4(3)
C60 C58 P5 114.7(4)
C61 C58 P5 104.1(3)
C58 C59 H59A 109.5
C58 C59 H59B 109.5
H59A C59 H59B 109.5
C58 C59 H59C 109.5
H59A C59 H59C 109.5
H59B C59 H59C 109.5
C58 C60 H60A 109.5
C58 C60 H60B 109.5
H60A C60 H60B 109.5
C58 C60 H60C 109.5
H60A C60 H60C 109.5
H60B C60 H60C 109.5
C58 C61 H61A 109.5
C58 C61 H61B 109.5
H61A C61 H61B 109.5
C58 C61 H61C 109.5
H61A C61 H61C 109.5
H61B C61 H61C 109.5
C63 C62 C64 109.5(5)
C63 C62 C65 109.4(4)
C64 C62 C65 109.3(4)
C63 C62 P6 109.9(4)
C64 C62 P6 104.2(3)
C65 C62 P6 114.3(4)
C62 C63 H63A 109.5
C62 C63 H63B 109.5
H63A C63 H63B 109.5
C62 C63 H63C 109.5
H63A C63 H63C 109.5
H63B C63 H63C 109.5
C62 C64 H64A 109.5
C62 C64 H64B 109.5
H64A C64 H64B 109.5
C62 C64 H64C 109.5
H64A C64 H64C 109.5
H64B C64 H64C 109.5
C62 C65 H65A 109.5
C62 C65 H65B 109.5
H65A C65 H65B 109.5
C62 C65 H65C 109.5
H65A C65 H65C 109.5
H65B C65 H65C 109.5
C69 C66 C67 109.5(4)
C69 C66 C68 108.7(4)
C67 C66 C68 109.7(4)
C69 C66 P6 113.7(3)
C67 C66 P6 109.7(3)
C68 C66 P6 105.5(3)
C66 C67 H67A 109.5
C66 C67 H67B 109.5
H67A C67 H67B 109.5
C66 C67 H67C 109.5
H67A C67 H67C 109.5
H67B C67 H67C 109.5
C66 C68 H68A 109.5
C66 C68 H68B 109.5
H68A C68 H68B 109.5
C66 C68 H68C 109.5
H68A C68 H68C 109.5
H68B C68 H68C 109.5
C66 C69 H69A 109.5
C66 C69 H69B 109.5
H69A C69 H69B 109.5
C66 C69 H69C 109.5
H69A C69 H69C 109.5
H69B C69 H69C 109.5
F2 C70 F3 106.0(4)
F2 C70 F1 105.2(4)
F3 C70 F1 105.3(4)
F2 C70 S1 113.9(4)
F3 C70 S1 112.8(3)
F1 C70 S1 112.8(3)
F6 C71 F5 106.8(4)
F6 C71 F4 106.9(5)
F5 C71 F4 106.8(4)
F6 C71 S2 112.8(3)
F5 C71 S2 112.1(4)
F4 C71 S2 111.0(3)
C29 N2 C25 120.3(3)
C29 N2 Pt2 120.0(3)
C25 N2 Pt2 119.4(3)
C48 N3 C52 120.4(3)
C48 N3 Pt3 120.1(3)
C52 N3 Pt3 119.5(3)
C24 P3 C43 105.6(2)
C24 P3 C39 104.7(2)
C43 P3 C39 114.0(2)
C24 P3 Pt2 99.54(14)
C43 P3 Pt2 114.07(15)
C39 P3 Pt2 116.65(14)
C30 P4 C31 104.6(2)
C30 P4 C35 105.3(2)
C31 P4 C35 114.9(2)
C30 P4 Pt2 101.10(14)
C31 P4 Pt2 115.17(16)
C35 P4 Pt2 113.70(15)
C53 P5 C58 106.4(2)
C53 P5 C54 102.9(2)
C58 P5 C54 114.5(2)
C53 P5 Pt3 99.52(15)
C58 P5 Pt3 113.13(16)
C54 P5 Pt3 117.74(15)
C47 P6 C66 104.8(2)
C47 P6 C62 104.5(2)
C66 P6 C62 115.6(2)
C47 P6 Pt3 100.39(14)
C66 P6 Pt3 115.73(15)
C62 P6 Pt3 113.46(16)
O1 S1 O2 116.2(2)
O1 S1 O3 114.6(2)
O2 S1 O3 115.8(2)
O1 S1 C70 102.1(2)
O2 S1 C70 102.6(2)
O3 S1 C70 102.5(2)
O5 S2 O6 116.7(2)
O5 S2 O4 115.1(2)
O6 S2 O4 115.0(2)
O5 S2 C71 102.2(3)
O6 S2 C71 102.5(2)
O4 S2 C71 102.2(2)
N2 Pt2 P4 85.00(9)
N2 Pt2 P3 85.03(9)
P4 Pt2 P3 170.03(4)
N2 Pt2 Cl2 177.1(3)
P4 Pt2 Cl2 96.4(2)
P3 Pt2 Cl2 93.6(2)
N2 Pt2 H2P 169.4
P4 Pt2 H2P 88.4
P3 Pt2 H2P 101.5
Cl2 Pt2 H2P 9.8
Pt2 Cl2 H2P 17.7
N3 Pt3 P5 84.89(10)
N3 Pt3 P6 84.82(10)
P5 Pt3 P6 169.71(4)
N3 Pt3 Cl3 179.4(3)
P5 Pt3 Cl3 95.1(2)
P6 Pt3 Cl3 95.2(2)
N3 Pt3 H3P 174.4
P5 Pt3 H3P 100.6
P6 Pt3 H3P 89.6
Cl3 Pt3 H3P 5.8
Pt3 Cl3 H3P 10.7
O7 S3 O9 115.6(3)
O7 S3 O8 113.9(3)
O9 S3 O8 114.1(3)
O7 S3 C72 104.4(3)
O9 S3 C72 103.9(3)
O8 S3 C72 102.9(3)
F8 C72 F9 107.1(6)
F8 C72 F7 103.6(6)
F9 C72 F7 107.7(6)
F8 C72 S3 112.5(5)
F9 C72 S3 113.1(5)
F7 C72 S3 112.2(5)
O10 S4 O11 115.5(14)
O10 S4 O12 113.4(16)
O11 S4 O12 110.0(13)
O10 S4 C73 95.8(13)
O11 S4 C73 105.3(12)
O12 S4 C73 116.0(12)
F11 C73 F12 82.8(15)
F11 C73 F10 94.3(15)
F12 C73 F10 115.9(17)
F11 C73 S4 117.2(15)
F12 C73 S4 128.6(16)
F10 C73 S4 109.4(13)
O13 S5 O15 115.6(3)
O13 S5 O14 113.9(4)
O15 S5 O14 114.2(3)
O13 S5 C74 104.3(3)
O15 S5 C74 103.9(3)
O14 S5 C74 102.9(3)
F14 C74 F15 107.1(6)
F14 C74 F13 103.6(6)
F15 C74 F13 107.7(6)
F14 C74 S5 112.4(5)
F15 C74 S5 113.1(5)
F13 C74 S5 112.2(5)

loop_
_geom_bond_atom_site_label_1
_geom_bond_atom_site_label_2
_geom_bond_distance
Pt1 N1 2.090(4)
Pt1 P2 2.2729(13)
Pt1 P1 2.2747(12)
Pt1 H1P 1.5134
P1 C1 1.848(5)
P1 C16 1.860(6)
P1 C20 1.864(5)
P2 C7 1.830(5)
P2 C12 1.870(5)
P2 C8 1.869(5)
N1 C6 1.359(5)
N1 C2 1.366(5)
C1 C2 1.500(6)
C1 H1A 0.99
C1 H1B 0.99
C2 C3 1.373(6)
C3 C4 1.382(6)
C3 H3 0.95
C4 C5 1.384(6)
C4 H4 0.95
C5 C6 1.377(6)
C5 H5 0.95
C6 C7 1.512(6)
C7 H7A 0.99
C7 H7B 0.99
C8 C11 1.511(7)
C8 C9 1.528(7)
C8 C10 1.540(6)
C9 H9A 0.98
C9 H9B 0.98
C9 H9C 0.98
C10 H10A 0.98
C10 H10B 0.98
C10 H10C 0.98
C11 H11A 0.98
C11 H11B 0.98
C11 H11C 0.98
C12 C14 1.529(6)
C12 C13 1.529(7)
C12 C15 1.536(6)
C13 H13A 0.98
C13 H13B 0.98
C13 H13C 0.98
C14 H14A 0.98
C14 H14B 0.98
C14 H14C 0.98
C15 H15A 0.98
C15 H15B 0.98
C15 H15C 0.98
C16 C18 1.511(9)
C16 C19 1.532(7)
C16 C17 1.557(11)
C17 H17A 0.98
C17 H17B 0.98
C17 H17C 0.98
C18 H18A 0.98
C18 H18B 0.98
C18 H18C 0.98
C19 H19A 0.98
C19 H19B 0.98
C19 H19C 0.98
C20 C21 1.524(9)
C20 C23 1.539(7)
C20 C22 1.540(7)
C21 H21A 0.98
C21 H21B 0.98
C21 H21C 0.98
C22 H22A 0.98
C22 H22B 0.98
C22 H22C 0.98
C23 H23A 0.98
C23 H23B 0.98
C23 H23C 0.98
Pt1B Cl1 2.094(10)
Pt1B N1B 2.101(16)
Pt1B P1B 2.266(14)
Pt1B P2B 2.276(15)
Pt1B H1P 1.2462
P1B C1B 1.843(18)
P1B C16B 1.853(17)
P1B C20B 1.878(17)
P2B C7B 1.838(18)
P2B C12B 1.857(17)
P2B C8B 1.871(17)
N1B C6B 1.358(17)
N1B C2B 1.368(17)
C1B C2B 1.496(18)
C1B H1B1 0.99
C1B H1B2 0.99
C2B C3B 1.375(18)
C3B C4B 1.382(19)
C3B H3B 0.95
C4B C5B 1.384(19)
C4B H4B 0.95
C5B C6B 1.379(18)
C5B H5B 0.95
C6B C7B 1.501(18)
C7B H7B1 0.99
C7B H7B2 0.99
C8B C11B 1.491(19)
C8B C9B 1.54(2)
C8B C10B 1.547(19)
C9B H9B1 0.98
C9B H9B2 0.98
C9B H9B3 0.98
C10B H10D 0.98
C10B H10E 0.98
C10B H10F 0.98
C11B H11D 0.98
C11B H11E 0.98
C11B H11F 0.98
C12B C15B 1.526(19)
C12B C13B 1.53(2)
C12B C14B 1.53(2)
C13B H13D 0.98
C13B H13E 0.98
C13B H13F 0.98
C14B H14D 0.9828
C14B H14E 0.9831
C14B H14F 0.9831
C15B H15D 0.98
C15B H15E 0.98
C15B H15F 0.98
C16B C18B 1.51(2)
C16B C19B 1.534(19)
C16B C17B 1.56(2)
C17B H17D 0.98
C17B H17E 0.98
C17B H17F 0.98
C18B H18D 0.98
C18B H18E 0.98
C18B H18F 0.98
C19B H19D 0.98
C19B H19E 0.98
C19B H19F 0.98
C20B C23B 1.53(2)
C20B C21B 1.53(2)
C20B C22B 1.540(19)
C21B H21D 0.98
C21B H21E 0.98
C21B H21F 0.98
C22B H22D 0.98
C22B H22E 0.98
C22B H22F 0.98
C23B H23D 0.98
C23B H23E 0.98
C23B H23F 0.98
Cl1 H1P 0.8509
C24 C25 1.506(6)
C24 P3 1.844(4)
C24 H24A 0.99
C24 H24B 0.99
C25 N2 1.359(5)
C25 C26 1.386(6)
C26 C27 1.383(6)
C26 H26 0.95
C27 C28 1.384(6)
C27 H27 0.95
C28 C29 1.387(6)
C28 H28 0.95
C29 N2 1.353(5)
C29 C30 1.508(5)
C30 P4 1.838(4)
C30 H30A 0.99
C30 H30B 0.99
C31 C32 1.524(8)
C31 C33 1.537(7)
C31 C34 1.544(8)
C31 P4 1.857(5)
C32 H32A 0.98
C32 H32B 0.98
C32 H32C 0.98
C33 H33A 0.98
C33 H33B 0.98
C33 H33C 0.98
C34 H34A 0.98
C34 H34B 0.98
C34 H34C 0.98
C35 C37 1.516(7)
C35 C38 1.527(6)
C35 C36 1.543(7)
C35 P4 1.860(5)
C36 H36A 0.98
C36 H36B 0.98
C36 H36C 0.98
C37 H37A 0.98
C37 H37B 0.98
C37 H37C 0.98
C38 H38A 0.98
C38 H38B 0.98
C38 H38C 0.98
C39 C41 1.526(6)
C39 C42 1.532(6)
C39 C40 1.533(6)
C39 P3 1.864(4)
C40 H40A 0.98
C40 H40B 0.98
C40 H40C 0.98
C41 H41A 0.98
C41 H41B 0.98
C41 H41C 0.98
C42 H42A 0.98
C42 H42B 0.98
C42 H42C 0.98
C43 C44 1.520(7)
C43 C45 1.529(6)
C43 C46 1.539(6)
C43 P3 1.861(4)
C44 H44A 0.98
C44 H44B 0.98
C44 H44C 0.98
C45 H45A 0.98
C45 H45B 0.98
C45 H45C 0.98
C46 H46A 0.98
C46 H46B 0.98
C46 H46C 0.98
C47 C48 1.504(6)
C47 P6 1.848(4)
C47 H47A 0.99
C47 H47B 0.99
C48 N3 1.350(5)
C48 C49 1.390(6)
C49 C50 1.377(6)
C49 H49 0.95
C50 C51 1.384(6)
C50 H50 0.95
C51 C52 1.387(5)
C51 H51 0.95
C52 N3 1.355(5)
C52 C53 1.502(6)
C53 P5 1.847(4)
C53 H53A 0.99
C53 H53B 0.99
C54 C55 1.525(7)
C54 C57 1.529(6)
C54 C56 1.548(6)
C54 P5 1.857(5)
C55 H55A 0.98
C55 H55B 0.98
C55 H55C 0.98
C56 H56A 0.98
C56 H56B 0.98
C56 H56C 0.98
C57 H57A 0.98
C57 H57B 0.98
C57 H57C 0.98
C58 C59 1.522(7)
C58 C60 1.529(6)
C58 C61 1.539(7)
C58 P5 1.851(5)
C59 H59A 0.98
C59 H59B 0.98
C59 H59C 0.98
C60 H60A 0.98
C60 H60B 0.98
C60 H60C 0.98
C61 H61A 0.98
C61 H61B 0.98
C61 H61C 0.98
C62 C63 1.525(7)
C62 C64 1.527(7)
C62 C65 1.527(7)
C62 P6 1.872(5)
C63 H63A 0.98
C63 H63B 0.98
C63 H63C 0.98
C64 H64A 0.98
C64 H64B 0.98
C64 H64C 0.98
C65 H65A 0.98
C65 H65B 0.98
C65 H65C 0.98
C66 C69 1.527(6)
C66 C67 1.528(7)
C66 C68 1.534(8)
C66 P6 1.867(5)
C67 H67A 0.98
C67 H67B 0.98
C67 H67C 0.98
C68 H68A 0.98
C68 H68B 0.98
C68 H68C 0.98
C69 H69A 0.98
C69 H69B 0.98
C69 H69C 0.98
C70 F2 1.336(6)
C70 F3 1.343(5)
C70 F1 1.347(6)
C70 S1 1.794(6)
C71 F6 1.313(6)
C71 F5 1.340(6)
C71 F4 1.351(5)
C71 S2 1.819(6)
N2 Pt2 2.096(3)
N3 Pt3 2.103(3)
O1 S1 1.433(4)
O2 S1 1.435(3)
O3 S1 1.437(3)
O4 S2 1.437(3)
O5 S2 1.431(4)
O6 S2 1.435(3)
P3 Pt2 2.2739(10)
P4 Pt2 2.2728(10)
P5 Pt3 2.2714(10)
P6 Pt3 2.2734(10)
Pt2 Cl2 2.300(8)
Pt2 H2P 1.5127
Cl2 H2P 0.8502
Pt3 Cl3 2.312(9)
Pt3 H3P 1.5101
Cl3 H3P 0.8236
S3 O7 1.438(5)
S3 O9 1.449(5)
S3 O8 1.440(5)
S3 C72 1.794(8)
C72 F8 1.352(8)
C72 F9 1.308(8)
C72 F7 1.362(8)
S4 O10 1.474(16)
S4 O11 1.437(15)
S4 O12 1.441(15)
S4 C73 1.788(15)
C73 F11 1.416(19)
C73 F12 1.248(18)
C73 F10 1.401(18)
S5 O13 1.439(5)
S5 O15 1.449(5)
S5 O14 1.440(5)
S5 C74 1.794(8)
C74 F14 1.352(8)
C74 F15 1.308(8)
C74 F13 1.362(8)
